data_7051189
loop_
_publ_author_name
'Thomas Devic'
'Josep N. Bertran'
'Beno\^it Domercq'
'Enric Canadell'
'Narcis Avarvari'
'Pascale Auban-Senzier'
'Marc Fourmigu\'e'

_publ_section_title
;
 Cation radical salts of cyano(ethylenedithio)tetrathiafulvalene with
 halogenated anions: annihilation of the CN&#x00B7;&#x00B7;&#x00B7;Hal
 interaction and stabilisation of conducting, antiferromagnetic square
 or chain-type salts
;
_journal_issue 11
_journal_name_full 'New J. Chem.'
_journal_page_first 1418
_journal_page_last 1424
_journal_paper_doi 10.1039/b104640n
_journal_volume 25
_journal_year 2001
_chemical_formula_moiety '2(C9H5NS6), Mo6Br14, 4(C2H3N1)'
_chemical_formula_sum 'C26 H22 Br14 Mo6 N6 S12'
_chemical_formula_weight 2497.60
_chemical_name_common '(EDT-TTF-CN)2, Mo6Br14, (CH3CN)4'
_chemical_name_systematic
; 
Bis (3-cyano -3',4'-ethylenedithiotetrathiafulvalene), 
hexabromo-octa-mu3-bromohexamolybdate (II), acetonitrile solvate  

;
_space_group_IT_number 2
_symmetry_cell_setting triclinic
_symmetry_space_group_name_Hall '-P 1'
_symmetry_space_group_name_H-M 'P -1'
_atom_sites_solution_hydrogens geom
_atom_sites_solution_primary direct
_atom_sites_solution_secondary difmap
_audit_creation_method SHELXL-97
_cell_angle_alpha 102.05(3)
_cell_angle_beta 103.82(3)
_cell_angle_gamma 93.63(3)
_cell_formula_units_Z 1
_cell_length_a 10.191(2)
_cell_length_b 11.443(2)
_cell_length_c 13.372(3)
_cell_measurement_reflns_used 8000
_cell_measurement_temperature 293(2)
_cell_measurement_theta_max 27.95
_cell_measurement_theta_min 2.3
_cell_volume 1470.3(6)
_computing_cell_refinement 'CELL, Stoe-IPDS'
_computing_data_collection 'EXPOSE, Stoe-IPDS'
_computing_data_reduction 'INTEGRATE, Stoe-IPDS'
_computing_structure_refinement 'SHELXL-97 (Sheldrick, 1997)'
_computing_structure_solution 'SHELXS-97 (Sheldrick, 1990)'
_diffrn_ambient_temperature 293(2)
_diffrn_detector_area_resol_mean 6.66
_diffrn_measured_fraction_theta_full 0.909
_diffrn_measured_fraction_theta_max 0.909
_diffrn_measurement_device_type area_detector
_diffrn_measurement_method 'rotation, phi incr. 1.5'
_diffrn_radiation_monochromator graphite
_diffrn_radiation_source 'fine-focus sealed tube'
_diffrn_radiation_type MoK\a
_diffrn_radiation_wavelength 0.71073
_diffrn_reflns_av_R_equivalents 0.0434
_diffrn_reflns_av_sigmaI/netI 0.0780
_diffrn_reflns_limit_h_max 12
_diffrn_reflns_limit_h_min -13
_diffrn_reflns_limit_k_max 14
_diffrn_reflns_limit_k_min -15
_diffrn_reflns_limit_l_max 17
_diffrn_reflns_limit_l_min 0
_diffrn_reflns_number 17757
_diffrn_reflns_theta_full 28.12
_diffrn_reflns_theta_max 28.12
_diffrn_reflns_theta_min 2.71
_exptl_absorpt_coefficient_mu 11.210
_exptl_absorpt_correction_T_max 0.6212
_exptl_absorpt_correction_T_min 0.1169
_exptl_absorpt_correction_type numerical
_exptl_absorpt_process_details 'FACEIT, Stoe-IPDS'
_exptl_crystal_colour black
_exptl_crystal_density_diffrn 2.821
_exptl_crystal_density_method 'not measured'
_exptl_crystal_description plate
_exptl_crystal_F_000 1154
_exptl_crystal_size_max 0.308
_exptl_crystal_size_mid 0.2118
_exptl_crystal_size_min 0.0424
_refine_diff_density_max 0.576
_refine_diff_density_min -0.542
_refine_diff_density_rms 0.118
_refine_ls_extinction_method none
_refine_ls_goodness_of_fit_ref 0.709
_refine_ls_hydrogen_treatment mixed
_refine_ls_matrix_type full
_refine_ls_number_parameters 306
_refine_ls_number_reflns 6538
_refine_ls_number_restraints 0
_refine_ls_restrained_S_all 0.709
_refine_ls_R_factor_all 0.0655
_refine_ls_R_factor_gt 0.0273
_refine_ls_shift/su_max 0.001
_refine_ls_shift/su_mean 0.000
_refine_ls_structure_factor_coef Fsqd
_refine_ls_weighting_details 'calc w=1/[\s^2^(Fo^2^)+(0.0170P)^2^+0.0000P] where P=(Fo^2^+2Fc^2^)/3'
_refine_ls_weighting_scheme calc
_refine_ls_wR_factor_gt 0.0453
_refine_ls_wR_factor_ref 0.0511
_reflns_number_gt 3838
_reflns_number_total 6538
_reflns_threshold_expression >2sigma(I)
_cod_data_source_file b104640n.txt
_cod_data_source_block tde5absm
_cod_original_cell_volume 1470.2(5)
_cod_original_sg_symbol_H-M P-1
_cod_database_code 7051189

loop_
_symmetry_equiv_pos_as_xyz
'x, y, z'
'-x, -y, -z'

loop_
_atom_site_label
_atom_site_type_symbol
_atom_site_fract_x
_atom_site_fract_y
_atom_site_fract_z
_atom_site_U_iso_or_equiv
_atom_site_adp_type
_atom_site_occupancy
_atom_site_symmetry_multiplicity
_atom_site_calc_flag
_atom_site_refinement_flags
_atom_site_disorder_assembly
_atom_site_disorder_group
Mo1 Mo 0.07834(4) 0.87576(4) 0.05470(3) 0.02504(10) Uani 1 1 d . . .
Mo2 Mo -0.02433(4) 1.07090(4) 0.13197(3) 0.02479(10) Uani 1 1 d . . .
Mo3 Mo 0.17112(4) 1.08812(4) 0.03509(3) 0.02474(10) Uani 1 1 d . . .
Br1 Br 0.18557(7) 0.70103(6) 0.12915(5) 0.05034(16) Uani 1 1 d . . .
Br2 Br -0.06331(7) 1.16363(6) 0.31421(4) 0.04553(15) Uani 1 1 d . . .
Br3 Br 0.40866(6) 1.21219(5) 0.07992(4) 0.04187(14) Uani 1 1 d . . .
Br4 Br 0.22209(5) 1.03616(5) 0.22024(4) 0.03639(13) Uani 1 1 d . . .
Br5 Br 0.26979(5) 0.89539(5) -0.04071(4) 0.03372(12) Uani 1 1 d . . .
Br6 Br -0.07104(5) 0.71992(5) -0.11222(4) 0.03413(13) Uani 1 1 d . . .
Br7 Br -0.11411(6) 0.86127(5) 0.14982(4) 0.03578(13) Uani 1 1 d . . .
S1 S -0.57223(17) 1.28051(14) 0.46915(11) 0.0468(4) Uani 1 1 d . . .
S2 S -0.74753(16) 1.45933(15) 0.40218(11) 0.0469(4) Uani 1 1 d . . .
S3 S -0.36756(15) 1.36421(13) 0.33411(10) 0.0414(3) Uani 1 1 d . . .
S4 S -0.55443(15) 1.53120(14) 0.26825(11) 0.0437(4) Uani 1 1 d . . .
S5 S -0.17242(18) 1.42074(15) 0.21707(13) 0.0549(4) Uani 1 1 d . . .
S6 S -0.40287(17) 1.62056(14) 0.13353(12) 0.0496(4) Uani 1 1 d . . .
C1 C -0.7214(7) 1.2926(6) 0.5117(4) 0.0495(16) Uani 1 1 d . . .
C2 C -0.8006(7) 1.3741(6) 0.4810(4) 0.0478(15) Uani 1 1 d . . .
C3 C -0.6012(6) 1.3913(5) 0.3985(4) 0.0411(14) Uani 1 1 d . . .
C4 C -0.5154(6) 1.4241(5) 0.3405(4) 0.0408(14) Uani 1 1 d . . .
C5 C -0.3221(6) 1.4500(5) 0.2510(4) 0.0370(13) Uani 1 1 d . . .
C6 C -0.4115(6) 1.5276(5) 0.2200(4) 0.0395(13) Uani 1 1 d . . .
C7 C -0.1498(7) 1.5386(6) 0.1485(5) 0.0562(17) Uani 1 1 d . . .
H7A H -0.1172 1.6143 0.2001 0.067 Uiso 1 1 calc R . .
H7B H -0.0812 1.5203 0.1102 0.067 Uiso 1 1 calc R . .
C8 C -0.2809(6) 1.5523(6) 0.0715(4) 0.0527(17) Uani 1 1 d . . .
H8A H -0.3216 1.4734 0.0284 0.063 Uiso 1 1 calc R . .
H8B H -0.2591 1.6005 0.0246 0.063 Uiso 1 1 calc R . .
C9A C -0.7701(12) 1.2155(11) 0.5694(8) 0.051(3) Uani 0.550(7) 1 d P . .
N1A N -0.8167(14) 1.1494(10) 0.6131(8) 0.071(4) Uani 0.550(7) 1 d P . .
C9B C -0.9088(13) 1.3920(12) 0.5116(9) 0.038(3) Uani 0.450(7) 1 d P . .
N1B N -1.0005(15) 1.4158(12) 0.5420(9) 0.064(4) Uani 0.450(7) 1 d P . .
C10 C 0.5718(8) 0.9666(8) 0.2295(6) 0.083(2) Uani 1 1 d . . .
H10A H 0.5195 1.0310 0.2155 0.124 Uiso 1 1 calc R . .
H10B H 0.5548 0.9039 0.1662 0.124 Uiso 1 1 calc R . .
H10C H 0.6669 0.9964 0.2522 0.124 Uiso 1 1 calc R . .
C11 C 0.5327(9) 0.9189(8) 0.3122(7) 0.081(2) Uani 1 1 d . . .
N2 N 0.5003(9) 0.8834(10) 0.3741(7) 0.144(4) Uani 1 1 d . . .
C12A C -1.164(2) 1.1093(18) 0.5587(14) 0.077(6) Uiso 0.550(7) 1 d P . .
C13A C -1.1216(14) 1.2421(13) 0.5738(9) 0.063(4) Uiso 0.550(7) 1 d P . .
N3A N -1.0772(13) 1.3397(13) 0.5756(9) 0.083(4) Uiso 0.550(7) 1 d P . .
C12B C -1.180(2) 1.147(2) 0.5754(17) 0.077(7) Uiso 0.450(7) 1 d P . .
C13B C -1.035(3) 1.1405(19) 0.5886(15) 0.091(6) Uiso 0.450(7) 1 d P . .
N3B N -0.920(3) 1.1510(17) 0.6092(13) 0.099(6) Uiso 0.450(7) 1 d P . .

loop_
_atom_site_aniso_label
_atom_site_aniso_U_11
_atom_site_aniso_U_22
_atom_site_aniso_U_33
_atom_site_aniso_U_23
_atom_site_aniso_U_13
_atom_site_aniso_U_12
Mo1 0.0240(2) 0.0252(2) 0.0268(2) 0.00683(17) 0.00682(17) 0.00573(19)
Mo2 0.0241(2) 0.0265(2) 0.0241(2) 0.00428(17) 0.00782(16) 0.00392(19)
Mo3 0.0205(2) 0.0262(2) 0.0268(2) 0.00445(17) 0.00634(16) 0.00266(18)
Br1 0.0555(4) 0.0461(4) 0.0568(4) 0.0240(3) 0.0140(3) 0.0226(3)
Br2 0.0580(4) 0.0479(4) 0.0302(3) 0.0013(2) 0.0181(2) 0.0031(3)
Br3 0.0265(3) 0.0420(3) 0.0527(3) 0.0065(3) 0.0075(2) -0.0030(3)
Br4 0.0313(3) 0.0442(3) 0.0305(3) 0.0085(2) 0.0017(2) 0.0052(3)
Br5 0.0265(3) 0.0365(3) 0.0398(3) 0.0066(2) 0.0123(2) 0.0091(2)
Br6 0.0345(3) 0.0273(3) 0.0395(3) 0.0024(2) 0.0123(2) 0.0035(2)
Br7 0.0381(3) 0.0361(3) 0.0375(3) 0.0122(2) 0.0150(2) 0.0037(3)
S1 0.0529(10) 0.0408(9) 0.0491(8) 0.0148(7) 0.0139(7) 0.0049(8)
S2 0.0419(9) 0.0523(10) 0.0489(8) 0.0156(7) 0.0119(7) 0.0090(8)
S3 0.0434(9) 0.0375(8) 0.0447(8) 0.0135(6) 0.0097(6) 0.0078(7)
S4 0.0424(9) 0.0436(9) 0.0507(8) 0.0180(7) 0.0145(7) 0.0123(7)
S5 0.0542(11) 0.0465(10) 0.0771(11) 0.0232(8) 0.0306(8) 0.0195(8)
S6 0.0551(11) 0.0445(9) 0.0597(9) 0.0238(7) 0.0223(7) 0.0149(8)
C1 0.056(4) 0.047(4) 0.037(3) 0.002(3) 0.008(3) -0.007(3)
C2 0.047(4) 0.046(4) 0.047(3) 0.008(3) 0.011(3) -0.008(3)
C3 0.042(4) 0.040(3) 0.038(3) 0.007(2) 0.006(2) 0.002(3)
C4 0.043(4) 0.039(3) 0.040(3) 0.011(3) 0.008(2) 0.000(3)
C5 0.045(4) 0.026(3) 0.040(3) 0.004(2) 0.013(2) 0.004(3)
C6 0.042(4) 0.035(3) 0.042(3) 0.011(2) 0.011(2) 0.004(3)
C7 0.059(5) 0.041(4) 0.082(4) 0.023(3) 0.036(4) 0.011(3)
C8 0.068(5) 0.042(4) 0.056(4) 0.017(3) 0.026(3) 0.012(3)
C9A 0.049(8) 0.050(8) 0.053(7) 0.019(6) 0.003(5) 0.017(6)
N1A 0.082(9) 0.081(8) 0.076(7) 0.065(7) 0.028(6) 0.031(7)
C9B 0.025(8) 0.041(8) 0.050(7) 0.009(6) 0.018(6) -0.005(6)
N1B 0.065(10) 0.053(9) 0.067(8) 0.002(6) 0.019(7) -0.003(7)
C10 0.062(5) 0.100(7) 0.107(6) 0.046(5) 0.038(4) 0.035(5)
C11 0.068(6) 0.095(7) 0.085(6) 0.044(5) 0.013(4) 0.010(5)
N2 0.110(7) 0.216(11) 0.152(8) 0.128(8) 0.042(6) 0.033(7)

loop_
_atom_type_symbol
_atom_type_description
_atom_type_scat_dispersion_real
_atom_type_scat_dispersion_imag
_atom_type_scat_source
C C 0.0033 0.0016 'International Tables Vol C Tables 4.2.6.8 and 6.1.1.4'
H H 0.0000 0.0000 'International Tables Vol C Tables 4.2.6.8 and 6.1.1.4'
N N 0.0061 0.0033 'International Tables Vol C Tables 4.2.6.8 and 6.1.1.4'
S S 0.1246 0.1234 'International Tables Vol C Tables 4.2.6.8 and 6.1.1.4'
Br Br -0.2901 2.4595 'International Tables Vol C Tables 4.2.6.8 and 6.1.1.4'
Mo Mo -1.6832 0.6857 'International Tables Vol C Tables 4.2.6.8 and 6.1.1.4'

loop_
_geom_angle_atom_site_label_1
_geom_angle_atom_site_label_2
_geom_angle_atom_site_label_3
_geom_angle
_geom_angle_site_symmetry_1
_geom_angle_site_symmetry_3
_geom_angle_publ_flag
Br7 Mo1 Br5 178.65(3) . . ?
Br7 Mo1 Br1 90.70(3) . . ?
Br5 Mo1 Br1 90.56(3) . . ?
Br7 Mo1 Br4 89.47(3) . . ?
Br5 Mo1 Br4 90.01(3) . . ?
Br1 Mo1 Br4 91.60(3) . . ?
Br7 Mo1 Br6 89.85(3) . . ?
Br5 Mo1 Br6 90.63(3) . . ?
Br1 Mo1 Br6 90.05(3) . . ?
Br4 Mo1 Br6 178.22(3) . . ?
Br7 Mo1 Mo2 119.64(3) . 2_575 ?
Br5 Mo1 Mo2 59.62(3) . 2_575 ?
Br1 Mo1 Mo2 134.56(3) . 2_575 ?
Br4 Mo1 Mo2 119.29(3) . 2_575 ?
Br6 Mo1 Mo2 59.74(3) . 2_575 ?
Br7 Mo1 Mo3 59.50(2) . 2_575 ?
Br5 Mo1 Mo3 119.76(3) . 2_575 ?
Br1 Mo1 Mo3 134.60(3) . 2_575 ?
Br4 Mo1 Mo3 118.92(4) . 2_575 ?
Br6 Mo1 Mo3 59.35(3) . 2_575 ?
Mo2 Mo1 Mo3 60.14(3) 2_575 2_575 ?
Br7 Mo1 Mo3 119.24(3) . . ?
Br5 Mo1 Mo3 59.45(3) . . ?
Br1 Mo1 Mo3 135.61(3) . . ?
Br4 Mo1 Mo3 59.51(3) . . ?
Br6 Mo1 Mo3 119.52(3) . . ?
Mo2 Mo1 Mo3 59.79(3) 2_575 . ?
Mo3 Mo1 Mo3 89.79(3) 2_575 . ?
Br7 Mo1 Mo2 59.27(3) . . ?
Br5 Mo1 Mo2 119.42(3) . . ?
Br1 Mo1 Mo2 135.62(3) . . ?
Br4 Mo1 Mo2 59.28(3) . . ?
Br6 Mo1 Mo2 118.99(3) . . ?
Mo2 Mo1 Mo2 89.82(3) 2_575 . ?
Mo3 Mo1 Mo2 59.64(3) 2_575 . ?
Mo3 Mo1 Mo2 59.97(2) . . ?
Br2 Mo2 Br7 88.94(4) . . ?
Br2 Mo2 Br5 89.82(4) . 2_575 ?
Br7 Mo2 Br5 90.34(4) . 2_575 ?
Br2 Mo2 Br4 91.11(4) . . ?
Br7 Mo2 Br4 89.81(4) . . ?
Br5 Mo2 Br4 179.06(3) 2_575 . ?
Br2 Mo2 Br6 92.08(4) . 2_575 ?
Br7 Mo2 Br6 178.60(3) . 2_575 ?
Br5 Mo2 Br6 90.62(4) 2_575 2_575 ?
Br4 Mo2 Br6 89.21(4) . 2_575 ?
Br2 Mo2 Mo3 133.27(3) . 2_575 ?
Br7 Mo2 Mo3 59.68(3) . 2_575 ?
Br5 Mo2 Mo3 59.55(3) 2_575 2_575 ?
Br4 Mo2 Mo3 119.79(4) . 2_575 ?
Br6 Mo2 Mo3 120.06(3) 2_575 2_575 ?
Br2 Mo2 Mo1 135.43(3) . 2_575 ?
Br7 Mo2 Mo1 119.89(4) . 2_575 ?
Br5 Mo2 Mo1 59.49(3) 2_575 2_575 ?
Br4 Mo2 Mo1 119.66(3) . 2_575 ?
Br6 Mo2 Mo1 59.85(3) 2_575 2_575 ?
Mo3 Mo2 Mo1 60.22(3) 2_575 2_575 ?
Br2 Mo2 Mo3 136.75(3) . . ?
Br7 Mo2 Mo3 119.27(3) . . ?
Br5 Mo2 Mo3 119.51(3) 2_575 . ?
Br4 Mo2 Mo3 59.63(2) . . ?
Br6 Mo2 Mo3 59.35(3) 2_575 . ?
Mo3 Mo2 Mo3 89.97(3) 2_575 . ?
Mo1 Mo2 Mo3 60.03(3) 2_575 . ?
Br2 Mo2 Mo1 134.35(3) . . ?
Br7 Mo2 Mo1 59.39(2) . . ?
Br5 Mo2 Mo1 119.59(4) 2_575 . ?
Br4 Mo2 Mo1 59.75(4) . . ?
Br6 Mo2 Mo1 119.23(3) 2_575 . ?
Mo3 Mo2 Mo1 60.04(3) 2_575 . ?
Mo1 Mo2 Mo1 90.18(3) 2_575 . ?
Mo3 Mo2 Mo1 59.89(3) . . ?
Br5 Mo3 Br7 90.31(3) . 2_575 ?
Br5 Mo3 Br3 90.33(4) . . ?
Br7 Mo3 Br3 89.41(4) 2_575 . ?
Br5 Mo3 Br6 179.40(3) . 2_575 ?
Br7 Mo3 Br6 90.15(3) 2_575 2_575 ?
Br3 Mo3 Br6 90.07(4) . 2_575 ?
Br5 Mo3 Br4 90.17(3) . . ?
Br7 Mo3 Br4 178.62(3) 2_575 . ?
Br3 Mo3 Br4 91.89(4) . . ?
Br6 Mo3 Br4 89.37(3) 2_575 . ?
Br5 Mo3 Mo2 59.69(3) . 2_575 ?
Br7 Mo3 Mo2 59.47(3) 2_575 2_575 ?
Br3 Mo3 Mo2 133.92(3) . 2_575 ?
Br6 Mo3 Mo2 120.26(3) 2_575 2_575 ?
Br4 Mo3 Mo2 119.75(3) . 2_575 ?
Br5 Mo3 Mo1 120.01(4) . 2_575 ?
Br7 Mo3 Mo1 59.42(3) 2_575 2_575 ?
Br3 Mo3 Mo1 133.98(3) . 2_575 ?
Br6 Mo3 Mo1 59.94(3) 2_575 2_575 ?
Br4 Mo3 Mo1 119.25(3) . 2_575 ?
Mo2 Mo3 Mo1 60.32(3) 2_575 2_575 ?
Br5 Mo3 Mo1 59.46(2) . . ?
Br7 Mo3 Mo1 119.46(4) 2_575 . ?
Br3 Mo3 Mo1 135.79(3) . . ?
Br6 Mo3 Mo1 119.96(3) 2_575 . ?
Br4 Mo3 Mo1 59.76(3) . . ?
Mo2 Mo3 Mo1 59.99(3) 2_575 . ?
Mo1 Mo3 Mo1 90.21(4) 2_575 . ?
Br5 Mo3 Mo2 119.60(3) . . ?
Br7 Mo3 Mo2 119.24(3) 2_575 . ?
Br3 Mo3 Mo2 136.03(3) . . ?
Br6 Mo3 Mo2 59.82(3) 2_575 . ?
Br4 Mo3 Mo2 59.42(3) . . ?
Mo2 Mo3 Mo2 90.03(3) 2_575 . ?
Mo1 Mo3 Mo2 59.83(2) 2_575 . ?
Mo1 Mo3 Mo2 60.14(3) . . ?
Mo2 Br4 Mo3 60.95(3) . . ?
Mo2 Br4 Mo1 60.97(3) . . ?
Mo3 Br4 Mo1 60.73(3) . . ?
Mo3 Br5 Mo1 61.10(3) . . ?
Mo3 Br5 Mo2 60.76(4) . 2_575 ?
Mo1 Br5 Mo2 60.89(2) . 2_575 ?
Mo3 Br6 Mo2 60.83(2) 2_575 2_575 ?
Mo3 Br6 Mo1 60.71(3) 2_575 . ?
Mo2 Br6 Mo1 60.42(3) 2_575 . ?
Mo2 Br7 Mo1 61.34(3) . . ?
Mo2 Br7 Mo3 60.85(4) . 2_575 ?
Mo1 Br7 Mo3 61.08(3) . 2_575 ?
C3 S1 C1 94.1(3) . . ?
C2 S2 C3 94.9(3) . . ?
C4 S3 C5 96.0(3) . . ?
C4 S4 C6 96.0(3) . . ?
C5 S5 C7 101.3(3) . . ?
C6 S6 C8 99.6(3) . . ?
C2 C1 C9A 117.5(7) . . ?
C2 C1 S1 117.5(5) . . ?
C9A C1 S1 124.7(6) . . ?
C9B C2 C1 121.7(8) . . ?
C9B C2 S2 120.9(7) . . ?
C1 C2 S2 117.4(5) . . ?
C4 C3 S2 120.7(4) . . ?
C4 C3 S1 123.2(4) . . ?
S2 C3 S1 116.2(3) . . ?
C3 C4 S3 124.0(4) . . ?
C3 C4 S4 120.4(4) . . ?
S3 C4 S4 115.5(3) . . ?
C6 C5 S5 129.4(4) . . ?
C6 C5 S3 115.7(4) . . ?
S5 C5 S3 114.9(3) . . ?
C5 C6 S4 116.7(4) . . ?
C5 C6 S6 128.0(5) . . ?
S4 C6 S6 115.2(3) . . ?
C8 C7 S5 112.3(5) . . ?
C7 C8 S6 114.1(4) . . ?
N1A C9A C1 176.5(12) . . ?
N1A C9A N3B 29.9(8) . . ?
C1 C9A N3B 147.5(10) . . ?
N3B N1A C9A 115.7(14) . . ?
N1B C9B C2 175.2(15) . . ?
C9B N1B N3A 124.4(14) . . ?
N2 C11 C10 178.5(10) . . ?
C13B C12A C13A 65.3(14) . . ?
N3A C13A C12B 173(2) . . ?
N3A C13A C12A 170.3(16) . . ?
C12B C13A C12A 16.7(15) . . ?
N3A C13A C13B 123.7(16) . . ?
C12B C13A C13B 63.0(16) . . ?
C12A C13A C13B 50.3(11) . . ?
C13A N3A N1B 151.0(15) . . ?
C13A C12B C13B 69.0(17) . . ?
N3B C13B C12A 170(3) . . ?
N3B C13B C12B 170(3) . . ?
C12A C13B C12B 19.6(15) . . ?
N3B C13B C13A 125(2) . . ?
C12A C13B C13A 64.4(15) . . ?
C12B C13B C13A 48.0(12) . . ?
N1A N3B C13B 168(2) . . ?
N1A N3B C9A 34.4(9) . . ?
C13B N3B C9A 142.1(18) . . ?

loop_
_geom_bond_atom_site_label_1
_geom_bond_atom_site_label_2
_geom_bond_distance
_geom_bond_site_symmetry_2
_geom_bond_publ_flag
Mo1 Br7 2.5942(10) . ?
Mo1 Br5 2.5957(9) . ?
Mo1 Br1 2.6021(10) . ?
Mo1 Br4 2.6131(14) . ?
Mo1 Br6 2.6173(14) . ?
Mo1 Mo2 2.6323(8) 2_575 ?
Mo1 Mo3 2.6377(10) 2_575 ?
Mo1 Mo3 2.6383(9) . ?
Mo1 Mo2 2.6451(10) . ?
Mo2 Br2 2.5804(10) . ?
Mo2 Br7 2.5910(10) . ?
Mo2 Br5 2.5992(10) 2_575 ?
Mo2 Br4 2.6007(10) . ?
Mo2 Br6 2.6144(10) 2_575 ?
Mo2 Mo3 2.6269(13) 2_575 ?
Mo2 Mo1 2.6323(8) 2_575 ?
Mo2 Mo3 2.6407(9) . ?
Mo3 Br5 2.5953(10) . ?
Mo3 Br7 2.5964(9) 2_575 ?
Mo3 Br3 2.5982(11) . ?
Mo3 Br6 2.6016(10) 2_575 ?
Mo3 Br4 2.6063(9) . ?
Mo3 Mo2 2.6269(13) 2_575 ?
Mo3 Mo1 2.6376(10) 2_575 ?
Br5 Mo2 2.5992(10) 2_575 ?
Br6 Mo3 2.6016(10) 2_575 ?
Br6 Mo2 2.6144(10) 2_575 ?
Br7 Mo3 2.5964(9) 2_575 ?
S1 C3 1.732(5) . ?
S1 C1 1.750(7) . ?
S2 C2 1.729(6) . ?
S2 C3 1.732(6) . ?
S3 C4 1.707(6) . ?
S3 C5 1.748(5) . ?
S4 C4 1.722(5) . ?
S4 C6 1.727(6) . ?
S5 C5 1.726(6) . ?
S5 C7 1.815(6) . ?
S6 C6 1.740(5) . ?
S6 C8 1.786(6) . ?
C1 C2 1.336(8) . ?
C1 C9A 1.426(13) . ?
C2 C9B 1.278(14) . ?
C3 C4 1.382(8) . ?
C5 C6 1.366(7) . ?
C7 C8 1.519(8) . ?
C9A N1A 1.187(15) . ?
C9A N3B 1.89(3) . ?
N1A N3B 1.05(2) . ?
C9B N1B 1.132(17) . ?
N1B N3A 1.347(17) . ?
C10 C11 1.454(10) . ?
C11 N2 1.102(10) . ?
C12A C13B 1.29(3) . ?
C12A C13A 1.51(3) . ?
C13A N3A 1.172(17) . ?
C13A C12B 1.21(3) . ?
C13A C13B 1.52(2) . ?
C12B C13B 1.45(3) . ?
C13B N3B 1.12(3) . ?
